data_2242374
loop_
_publ_author_name
'Naziri, Mir Abolfazl'
'\,Sahin, Ertan'
'H\"okelek, Tuncer'

_publ_section_title
;
 Crystal structure and Hirshfeld surface analysis of
 (<i>E</i>)-4-{[2-(4-hydroxybenzoyl)hydrazin-1-ylidene]methyl}pyridin-1-ium
 nitrate
;
_journal_coeditor_code SU5422
_journal_issue 3
_journal_name_full 'Acta Crystallographica Section E'
_journal_page_first 323
_journal_page_last 327
_journal_paper_doi 10.1107/S2056989018002141
_journal_volume 74
_journal_year 2018
_chemical_formula_iupac 'C13 H12 N3 O2 +, N O3 -'
_chemical_formula_moiety 'C13 H12 N3 O2 +, N O3 -'
_chemical_formula_sum 'C13 H12 N4 O5'
_chemical_formula_weight 304.27
_chemical_name_systematic
;
(<i>E</i>)-4-{[2-(4-Hydroxybenzoyl)hydrazin-1-ylidene]methyl}pyridin-1-ium
nitrate
;
_space_group_IT_number 14
_symmetry_cell_setting monoclinic
_symmetry_space_group_name_Hall '-P 2yn'
_symmetry_space_group_name_H-M 'P 1 21/n 1'
_atom_sites_solution_hydrogens geom
_atom_sites_solution_primary direct
_atom_sites_solution_secondary difmap
_audit_creation_method SHELXL-97
_cell_angle_alpha 90.00
_cell_angle_beta 95.902(10)
_cell_angle_gamma 90.00
_cell_formula_units_Z 4
_cell_length_a 8.335(3)
_cell_length_b 13.929(5)
_cell_length_c 12.184(4)
_cell_measurement_reflns_used 9700
_cell_measurement_temperature 296(2)
_cell_measurement_theta_max 27.48
_cell_measurement_theta_min 3.12
_cell_volume 1407.0(9)
_computing_cell_refinement
;
<i>SAINT</i> (Bruker, 2012)
;
_computing_data_collection
;
<i>APEX2</i> (Bruker, 2012)
;
_computing_data_reduction
;
<i>SAINT</i> (Bruker, 2012)
;
_computing_molecular_graphics
;
<i>ORTEP-3</i> for Windows (Farrugia, 2012) and Mercury (Macrae <i>et
al.</i>,  2008)
;
_computing_publication_material
;
WinGX (Farrugia, 2012) and PLATON (Spek, 2015)
;
_computing_structure_refinement
;
<i>SHELXL97</i> (Sheldrick, 2008)
;
_computing_structure_solution
;
<i>SHELXS97</i> (Sheldrick, 2008)
;
_diffrn_ambient_temperature 296(2)
_diffrn_measured_fraction_theta_full 0.991
_diffrn_measured_fraction_theta_max 0.991
_diffrn_measurement_device_type 'Bruker APEXII CCD'
_diffrn_measurement_method '\f and \w scans'
_diffrn_radiation_monochromator graphite
_diffrn_radiation_source 'fine-focus sealed tube'
_diffrn_radiation_type MoK\a
_diffrn_radiation_wavelength 0.71073
_diffrn_reflns_av_R_equivalents 0.0519
_diffrn_reflns_av_sigmaI/netI 0.0228
_diffrn_reflns_limit_h_max 10
_diffrn_reflns_limit_h_min -11
_diffrn_reflns_limit_k_max 18
_diffrn_reflns_limit_k_min -18
_diffrn_reflns_limit_l_max 16
_diffrn_reflns_limit_l_min -16
_diffrn_reflns_number 44410
_diffrn_reflns_theta_full 28.38
_diffrn_reflns_theta_max 28.38
_diffrn_reflns_theta_min 2.86
_exptl_absorpt_coefficient_mu 0.113
_exptl_absorpt_correction_T_max 0.976
_exptl_absorpt_correction_T_min 0.945
_exptl_absorpt_correction_type multi-scan
_exptl_absorpt_process_details
;
(<i>SADABS</i>; Bruker, 2012)
;
_exptl_crystal_colour colourless
_exptl_crystal_density_diffrn 1.436
_exptl_crystal_density_method 'not measured'
_exptl_crystal_description block
_exptl_crystal_F_000 632
_exptl_crystal_size_max 0.15
_exptl_crystal_size_mid 0.14
_exptl_crystal_size_min 0.12
_refine_diff_density_max 0.749
_refine_diff_density_min -0.253
_refine_ls_extinction_method none
_refine_ls_goodness_of_fit_ref 1.038
_refine_ls_hydrogen_treatment mixed
_refine_ls_matrix_type full
_refine_ls_number_parameters 211
_refine_ls_number_reflns 3499
_refine_ls_number_restraints 0
_refine_ls_restrained_S_all 1.038
_refine_ls_R_factor_all 0.0738
_refine_ls_R_factor_gt 0.0486
_refine_ls_shift/su_max 0.000
_refine_ls_shift/su_mean 0.000
_refine_ls_structure_factor_coef Fsqd
_refine_ls_weighting_details 'calc w=1/[\s^2^(Fo^2^)+(0.0782P)^2^+0.4149P] where P=(Fo^2^+2Fc^2^)/3'
_refine_ls_weighting_scheme calc
_refine_ls_wR_factor_gt 0.1285
_refine_ls_wR_factor_ref 0.1485
_reflns_number_gt 2508
_reflns_number_total 3499
_reflns_threshold_expression I>2\s(I)
_cod_data_source_file su5422sup1.cif
_cod_data_source_block I
_cod_original_cell_volume 1407.1(8)
_cod_original_sg_symbol_H-M 'P 21/n'
_cod_database_code 2242374

loop_
_symmetry_equiv_pos_as_xyz
'x, y, z'
'-x+1/2, y+1/2, -z+1/2'
'-x, -y, -z'
'x-1/2, -y-1/2, z-1/2'

loop_
_atom_site_type_symbol
_atom_site_label
_atom_site_fract_x
_atom_site_fract_y
_atom_site_fract_z
_atom_site_U_iso_or_equiv
_atom_site_adp_type
_atom_site_calc_flag
_atom_site_refinement_flags
_atom_site_occupancy
_atom_site_symmetry_multiplicity
O O1 1.15687(19) 0.08055(9) 0.24127(12) 0.0576(4) Uani d . 1 1
H H1A 1.207(3) 0.1109(18) 0.183(2) 0.080(8) Uiso d . 1 1
O O2 0.82328(18) 0.32288(9) 0.59284(11) 0.0549(4) Uani d . 1 1
O O3 0.3316(2) 0.99298(10) 0.57667(11) 0.0619(4) Uani d . 1 1
O O4 0.37385(19) 0.95570(10) 0.74819(11) 0.0595(4) Uani d . 1 1
O O5 0.22205(19) 1.07556(11) 0.69841(15) 0.0730(5) Uani d . 1 1
N N1 0.81569(17) 0.43407(10) 0.45738(12) 0.0392(3) Uani d . 1 1
H H1B 0.830(3) 0.4512(15) 0.3928(19) 0.055(6) Uiso d . 1 1
N N2 0.74051(16) 0.49881(10) 0.51883(11) 0.0368(3) Uani d . 1 1
N N3 0.50122(17) 0.80177(10) 0.64341(12) 0.0408(3) Uani d . 1 1
H H3A 0.456(3) 0.8548(17) 0.6811(19) 0.069(7) Uiso d . 1 1
N N4 0.30832(18) 1.00915(10) 0.67253(13) 0.0438(4) Uani d . 1 1
C C1 1.08209(19) 0.24460(12) 0.27240(13) 0.0367(4) Uani d . 1 1
H H1 1.1286 0.2655 0.2104 0.044 Uiso calc R 1 1
C C2 1.0865(2) 0.14803(12) 0.30031(14) 0.0386(4) Uani d . 1 1
C C3 1.0173(2) 0.11743(13) 0.39341(15) 0.0452(4) Uani d . 1 1
H H3 1.0208 0.0528 0.4129 0.054 Uiso calc R 1 1
C C4 0.9439(2) 0.18265(12) 0.45671(14) 0.0410(4) Uani d . 1 1
H H4 0.8980 0.1616 0.5189 0.049 Uiso calc R 1 1
C C5 0.93716(18) 0.27990(11) 0.42900(13) 0.0334(3) Uani d . 1 1
C C6 1.00883(18) 0.30970(12) 0.33645(13) 0.0353(4) Uani d . 1 1
H H6 1.0073 0.3744 0.3176 0.042 Uiso calc R 1 1
C C7 0.85500(18) 0.34613(11) 0.50025(13) 0.0352(3) Uani d . 1 1
C C8 0.7030(2) 0.57893(12) 0.47233(14) 0.0417(4) Uani d . 1 1
H H8 0.7236 0.5893 0.3997 0.050 Uiso calc R 1 1
C C9 0.62801(18) 0.65447(11) 0.53250(13) 0.0347(3) Uani d . 1 1
C C10 0.56331(19) 0.63741(12) 0.63168(14) 0.0377(4) Uani d . 1 1
H H10 0.5629 0.5758 0.6610 0.045 Uiso calc R 1 1
C C11 0.5004(2) 0.71264(12) 0.68521(15) 0.0402(4) Uani d . 1 1
H H11 0.4565 0.7019 0.7513 0.048 Uiso calc R 1 1
C C12 0.5620(2) 0.82024(12) 0.54903(15) 0.0441(4) Uani d . 1 1
H H12 0.5613 0.8827 0.5221 0.053 Uiso calc R 1 1
C C13 0.6257(2) 0.74791(12) 0.49147(14) 0.0401(4) Uani d . 1 1
H H13 0.6673 0.7610 0.4251 0.048 Uiso calc R 1 1

loop_
_atom_site_aniso_label
_atom_site_aniso_U_11
_atom_site_aniso_U_22
_atom_site_aniso_U_33
_atom_site_aniso_U_12
_atom_site_aniso_U_13
_atom_site_aniso_U_23
O1 0.0805(10) 0.0412(7) 0.0580(9) -0.0054(6) 0.0395(8) -0.0132(6)
O2 0.0797(10) 0.0457(7) 0.0451(7) 0.0120(6) 0.0345(7) 0.0058(6)
O3 0.0884(11) 0.0562(9) 0.0452(8) 0.0093(7) 0.0264(7) 0.0067(6)
O4 0.0837(10) 0.0566(8) 0.0401(7) 0.0142(7) 0.0156(7) -0.0006(6)
O5 0.0723(10) 0.0593(9) 0.0875(12) 0.0217(8) 0.0090(9) -0.0260(8)
N1 0.0496(8) 0.0387(8) 0.0316(7) 0.0066(6) 0.0145(6) -0.0011(6)
N2 0.0385(7) 0.0374(7) 0.0360(7) 0.0026(5) 0.0107(6) -0.0047(6)
N3 0.0446(8) 0.0330(7) 0.0466(8) 0.0026(6) 0.0132(6) -0.0013(6)
N4 0.0502(8) 0.0359(7) 0.0473(9) -0.0017(6) 0.0142(7) -0.0056(6)
C1 0.0379(8) 0.0441(9) 0.0296(8) -0.0016(7) 0.0103(6) -0.0001(7)
C2 0.0416(8) 0.0398(9) 0.0364(8) -0.0050(7) 0.0134(7) -0.0096(7)
C3 0.0586(11) 0.0329(9) 0.0479(10) -0.0051(7) 0.0236(8) -0.0023(7)
C4 0.0500(9) 0.0389(9) 0.0373(9) -0.0059(7) 0.0198(7) -0.0004(7)
C5 0.0327(7) 0.0369(8) 0.0315(8) -0.0005(6) 0.0080(6) -0.0027(6)
C6 0.0355(8) 0.0375(8) 0.0340(8) 0.0018(6) 0.0085(6) 0.0034(6)
C7 0.0359(8) 0.0368(8) 0.0343(8) -0.0011(6) 0.0104(6) -0.0018(6)
C8 0.0496(9) 0.0437(9) 0.0333(8) 0.0058(8) 0.0110(7) -0.0005(7)
C9 0.0346(8) 0.0363(8) 0.0334(8) 0.0004(6) 0.0046(6) -0.0009(6)
C10 0.0421(8) 0.0314(8) 0.0412(9) -0.0028(6) 0.0113(7) 0.0022(7)
C11 0.0434(9) 0.0373(9) 0.0422(9) -0.0030(7) 0.0154(7) 0.0006(7)
C12 0.0522(10) 0.0350(9) 0.0464(10) 0.0042(7) 0.0106(8) 0.0088(7)
C13 0.0449(9) 0.0425(9) 0.0342(8) 0.0030(7) 0.0096(7) 0.0070(7)

loop_
_atom_type_symbol
_atom_type_description
_atom_type_scat_dispersion_real
_atom_type_scat_dispersion_imag
_atom_type_scat_source
C C 0.0033 0.0016 'International Tables Vol C Tables 4.2.6.8 and 6.1.1.4'
H H 0.0000 0.0000 'International Tables Vol C Tables 4.2.6.8 and 6.1.1.4'
N N 0.0061 0.0033 'International Tables Vol C Tables 4.2.6.8 and 6.1.1.4'
O O 0.0106 0.0060 'International Tables Vol C Tables 4.2.6.8 and 6.1.1.4'

loop_
_geom_angle_atom_site_label_1
_geom_angle_atom_site_label_2
_geom_angle_atom_site_label_3
_geom_angle
C2 O1 H1A 109.6(15)
N2 N1 H1B 116.3(15)
C7 N1 N2 119.41(14)
C7 N1 H1B 124.2(15)
C8 N2 N1 116.08(14)
C11 N3 H3A 120.6(14)
C12 N3 C11 121.66(15)
C12 N3 H3A 117.7(14)
O3 N4 O4 119.23(15)
O3 N4 O5 122.40(17)
O5 N4 O4 118.37(16)
C2 C1 H1 120.0
C6 C1 C2 120.06(14)
C6 C1 H1 120.0
O1 C2 C1 123.03(15)
O1 C2 C3 117.33(16)
C1 C2 C3 119.64(15)
C2 C3 H3 120.0
C4 C3 C2 120.02(16)
C4 C3 H3 120.0
C3 C4 C5 120.96(15)
C3 C4 H4 119.5
C5 C4 H4 119.5
C4 C5 C7 118.16(14)
C6 C5 C4 118.38(14)
C6 C5 C7 123.46(15)
C1 C6 C5 120.92(15)
C1 C6 H6 119.5
C5 C6 H6 119.5
O2 C7 N1 121.65(15)
O2 C7 C5 122.00(15)
N1 C7 C5 116.35(14)
N2 C8 C9 120.38(15)
N2 C8 H8 119.8
C9 C8 H8 119.8
C10 C9 C8 122.46(15)
C10 C9 C13 118.54(14)
C13 C9 C8 118.96(15)
C9 C10 H10 120.5
C11 C10 C9 119.00(15)
C11 C10 H10 120.5
N3 C11 C10 120.71(16)
N3 C11 H11 119.6
C10 C11 H11 119.6
N3 C12 C13 120.30(16)
N3 C12 H12 119.9
C13 C12 H12 119.9
C9 C13 H13 120.1
C12 C13 C9 119.79(15)
C12 C13 H13 120.1

loop_
_geom_bond_atom_site_label_1
_geom_bond_atom_site_label_2
_geom_bond_distance
O1 C2 1.354(2)
O1 H1A 0.96(3)
O2 C7 1.228(2)
O3 N4 1.224(2)
O4 N4 1.264(2)
N1 C7 1.359(2)
N1 H1B 0.84(2)
N2 N1 1.3649(19)
N2 C8 1.276(2)
N3 C11 1.342(2)
N3 C12 1.329(2)
N3 H3A 0.97(2)
N4 O5 1.2325(19)
C1 H1 0.9300
C2 C1 1.387(2)
C2 C3 1.391(2)
C3 H3 0.9300
C4 C3 1.376(2)
C4 H4 0.9300
C5 C4 1.396(2)
C5 C6 1.393(2)
C5 C7 1.482(2)
C6 C1 1.379(2)
C6 H6 0.9300
C8 H8 0.9300
C9 C8 1.459(2)
C9 C10 1.393(2)
C9 C13 1.394(2)
C10 C11 1.367(2)
C10 H10 0.9300
C11 H11 0.9300
C12 H12 0.9300
C13 C12 1.366(2)
C13 H13 0.9300

loop_
_geom_contact_atom_site_label_1
_geom_contact_atom_site_label_2
_geom_contact_distance
_geom_contact_site_symmetry_2
_geom_contact_publ_flag
O1 H10 2.48 4_665 yes
O2 H1 2.58 4_566 yes
O2 H1A 1.79(2) 4_566 yes
O2 H4 2.52 . yes
O3 H3A 2.48(2) . yes
O3 H12 2.59 . yes
O4 H3A 1.80(2) . yes
N1 H6 2.59 . yes
N2 H1A 2.56(2) 4_566 yes
N2 H10 2.62 . yes
N4 H3A 2.47(2) . yes
C6 H1B 2.61(2) . yes
C7 H1A 2.72(2) 4_566 yes
H1 H1A 2.28 . yes
H1B O4 2.25(2) 4_675 yes
H1B O5 2.47(2) 4_675 yes
H1B N4 2.73(2) 4_675 yes
H6 O4 2.71 4_675 yes
H6 O5 2.75 4_675 yes
H6 N4 2.81 4_675 yes
H6 H1B 2.11 . yes
H8 O4 2.42 4_675 yes
H8 H1B 2.12 . yes
H8 H13 2.46 . yes

loop_
_geom_hbond_atom_site_label_D
_geom_hbond_atom_site_label_H
_geom_hbond_atom_site_label_A
_geom_hbond_site_symmetry_A
_geom_hbond_distance_DH
_geom_hbond_distance_HA
_geom_hbond_distance_DA
_geom_hbond_angle_DHA
_geom_hbond_publ_flag
O1 H1A O2 4_665 0.96(2) 1.79(2) 2.742(2) 170(2) yes
N1 H1B O4 4_675 0.84(2) 2.25(2) 3.057(2) 161(2) yes
N1 H1B O5 4_675 0.84(2) 2.47(2) 3.174(3) 141(2) yes
N3 H3A O4 . 0.97(2) 1.80(2) 2.763(2) 178(2) yes
C1 H1 O2 4_665 0.93 2.58 3.258(2) 130 yes
C8 H8 O4 4_675 0.93 2.42 3.243(2) 148 yes
C10 H10 O1 4_566 0.93 2.48 3.375(2) 162 yes
C11 H11 O5 2_546 0.93 2.42 3.104(3) 130 yes
C12 H12 O3 3_676 0.93 2.34 3.191(2) 152 yes

loop_
_geom_torsion_atom_site_label_1
_geom_torsion_atom_site_label_2
_geom_torsion_atom_site_label_3
_geom_torsion_atom_site_label_4
_geom_torsion
N2 N1 C7 O2 0.7(2)
N2 N1 C7 C5 -179.66(13)
C8 N2 N1 C7 -178.09(15)
N1 N2 C8 C9 -177.58(14)
C12 N3 C11 C10 0.3(3)
C11 N3 C12 C13 0.1(3)
O1 C2 C1 C6 -179.76(15)
C3 C2 C1 C6 -0.3(3)
O1 C2 C3 C4 -179.94(17)
C1 C2 C3 C4 0.6(3)
C5 C4 C3 C2 0.0(3)
C6 C5 C4 C3 -0.9(3)
C7 C5 C4 C3 179.50(16)
C4 C5 C6 C1 1.2(2)
C7 C5 C6 C1 -179.26(15)
C4 C5 C7 O2 15.3(2)
C4 C5 C7 N1 -164.34(15)
C6 C5 C7 O2 -164.23(16)
C6 C5 C7 N1 16.1(2)
C5 C6 C1 C2 -0.6(2)
C10 C9 C8 N2 -13.9(3)
C13 C9 C8 N2 163.87(16)
C8 C9 C10 C11 177.61(16)
C13 C9 C10 C11 -0.1(2)
C8 C9 C13 C12 -177.27(16)
C10 C9 C13 C12 0.6(2)
C9 C10 C11 N3 -0.3(3)
C9 C13 C12 N3 -0.6(3)

_cod_database_fobs_code 2242374
